data_1534839
loop_
_publ_author_name
'Lyakhov, A.S.'
'Selevich, A.F.'
'Verenich, A.I.'

_publ_section_title
;
 Crystal structure of rubidium titanilphosphate alpha RbTiOPO4
;
_journal_name_full 'Zhurnal Neorganicheskoi Khimii'
_journal_page_first 1121
_journal_page_last 1124
_journal_volume 38
_journal_year 1993
_chemical_formula_sum 'O5 P Rb Ti'
_chemical_name_systematic 'Rb (Ti O) (P O4)'
_space_group_IT_number 33
_symmetry_space_group_name_Hall 'P -2n -2ac'
_symmetry_space_group_name_H-M 'P c 21 n'
_cell_angle_alpha 90
_cell_angle_beta 90
_cell_angle_gamma 90
_cell_formula_units_Z 8
_cell_length_a 6.518
_cell_length_b 10.582
_cell_length_c 12.995
_cell_volume 896.310
_citation_journal_id_ASTM ZNOKAQ
_cod_data_source_file Lyakhov_ZNOKAQ_1993_1362.cif
_cod_data_source_block O5P1Rb1Ti1
_cod_original_cell_volume 896.3103
_cod_original_sg_symbol_Hall 'P 2c -2n (y,z,x)'
_cod_original_formula_sum 'O5 P1 Rb1 Ti1'
_cod_database_code 1534839

loop_
_symmetry_equiv_pos_as_xyz
x,y,z
-x,y+1/2,-z
x+1/2,y+1/2,-z+1/2
-x+1/2,y,z+1/2

loop_
_atom_site_label
_atom_site_type_symbol
_atom_site_fract_x
_atom_site_fract_y
_atom_site_fract_z
_atom_site_occupancy
_atom_site_U_iso_or_equiv
P2 P+5 0.5013 0.5017 0.1801 1 0.0
O6 O-2 0.6904 0.53 0.1128 1 0.0
O4 O-2 0.1939 0.7747 0.5942 1 0.0
O5 O-2 0.3108 0.4719 0.1142 1 0.0
Ti1 Ti+4 0.4998 0.0138 0.3728 1 0.0
O1 O-2 0.48 0.8673 0.4864 1 0.0
O10 O-2 0.0442 0.6243 0.2232 1 0.0
Rb1 Rb+1 0.7837 0.688 0.385 1 0.0
O8 O-2 0.4576 0.6158 0.2522 1 0.0
O3 O-2 0.2016 0.7348 0.4028 1 0.0
O7 O-2 0.5433 0.388 0.2506 1 0.0
Ti2 Ti+4 0.2678 0.762 0.2482 1 0.0
P1 P+5 0.3329 0.756 0.4999 1 0.0
Rb2 Rb+1 0.6925 0.9396 0.1055 1 0.0
O9 O-2 -0.0393 0.3709 0.2221 1 0.0
O2 O-2 0.4615 0.6335 0.5136 1 0.0
